data_7041562
loop_
_publ_author_name
'Kilpatrick, Alexander F. R.'
'Cloke, F Geoffrey N'

_publ_section_title
;
 A base-free synthetic route to anti-bimetallic lanthanide pentalene
 complexes.
;
_journal_issue 17
_journal_name_full 'Dalton transactions (Cambridge, England : 2003)'
_journal_page_first 5587
_journal_page_last 5597
_journal_paper_doi 10.1039/c6dt04475a
_journal_volume 46
_journal_year 2017
_chemical_formula_moiety 'C46 H76 Si2 Sm2'
_chemical_formula_sum 'C46 H76 Si2 Sm2'
_chemical_formula_weight 985.94
_chemical_name_systematic '[Cp*Sm]2(\m:\h5,\h5-Pn?)'
_chemical_properties_physical ', Air-sensitive,Moisture-sensitive'
_space_group_crystal_system triclinic
_space_group_IT_number 2
_space_group_name_Hall '-P 1'
_space_group_name_H-M_alt 'P -1'
_symmetry_space_group_name_Hall '-P 1'
_symmetry_space_group_name_H-M 'P -1'
_atom_sites_solution_hydrogens geom
_atom_sites_solution_primary direct
_atom_sites_solution_secondary difmap
_audit_creation_date 2016-11-21
_audit_creation_method
;
Olex2 1.2
(compiled 2016.11.07 svn.r3352 for OlexSys, GUI svn.r5261)
;
_audit_update_record
;
2016-11-22 deposited with the CCDC.
2016-12-22 downloaded from the CCDC.
;
_cell_angle_alpha 94.072(7)
_cell_angle_beta 94.267(7)
_cell_angle_gamma 92.703(7)
_cell_formula_units_Z 2
_cell_length_a 8.3909(10)
_cell_length_b 11.4240(15)
_cell_length_c 24.064(3)
_cell_measurement_reflns_used 13528
_cell_measurement_temperature 100(2)
_cell_measurement_theta_max 27.5
_cell_measurement_theta_min 3.0
_cell_volume 2291.3(5)
_computing_cell_refinement 'CrystalClear-SM Expert 3.1 b5 (Rigaku, 2011)'
_computing_data_collection 'CrystalClear-SM Expert 3.1 b5 (Rigaku, 2011)'
_computing_data_reduction 'CrystalClear-SM Expert 3.1 b5 (Rigaku, 2011)'
_computing_molecular_graphics 'Ortep for Windows (Farrugia, 2012)'
_computing_publication_material
;
Olex2 (Dolomanov et al., 2009) and WinGX (Farrugia, 2012) publication routines 
;
_computing_structure_refinement 'ShelXL (Sheldrick, 2015)'
_computing_structure_solution 'SHELXL-97 (Sheldrick, 1997)'
_diffrn_ambient_temperature 100.15
_diffrn_detector_area_resol_mean 28.5714
_diffrn_measured_fraction_theta_full 0.993
_diffrn_measured_fraction_theta_max 0.993
_diffrn_measurement_device 'AFC12 (Right): Kappa 3 circle'
_diffrn_measurement_device_type 'Rigaku Saturn724+ (2x2 bin mode)'
_diffrn_measurement_method 'profile data from \w-scans'
_diffrn_radiation_type MoK\a
_diffrn_radiation_wavelength 0.71073
_diffrn_reflns_av_R_equivalents 0.1189
_diffrn_reflns_av_unetI/netI 0.1434
_diffrn_reflns_Laue_measured_fraction_full 0.993
_diffrn_reflns_Laue_measured_fraction_max 0.993
_diffrn_reflns_limit_h_max 9
_diffrn_reflns_limit_h_min -7
_diffrn_reflns_limit_k_max 13
_diffrn_reflns_limit_k_min -13
_diffrn_reflns_limit_l_max 28
_diffrn_reflns_limit_l_min -28
_diffrn_reflns_number 24685
_diffrn_reflns_point_group_measured_fraction_full 0.993
_diffrn_reflns_point_group_measured_fraction_max 0.993
_diffrn_reflns_theta_full 25.027
_diffrn_reflns_theta_max 25.027
_diffrn_reflns_theta_min 3.007
_exptl_absorpt_coefficient_mu 2.618
_exptl_absorpt_correction_T_max 0.9743
_exptl_absorpt_correction_T_min 0.7616
_exptl_absorpt_correction_type multi-scan
_exptl_absorpt_process_details 'CrystalClear-SM Expert 3.1 b5 (Rigaku, 2011)'
_exptl_crystal_colour Brown
_exptl_crystal_density_diffrn 1.429
_exptl_crystal_density_method 'not measured'
_exptl_crystal_description needle
_exptl_crystal_F_000 1008
_exptl_crystal_preparation ', Magnetic properties'
_exptl_crystal_recrystallization_method 'Re-crystallisation from solvent: Pentane'
_exptl_crystal_size_max 0.11
_exptl_crystal_size_mid 0.02
_exptl_crystal_size_min 0.01
_refine_diff_density_max 1.682
_refine_diff_density_min -1.632
_refine_diff_density_rms 0.206
_refine_ls_extinction_method none
_refine_ls_goodness_of_fit_ref 1.049
_refine_ls_hydrogen_treatment constr
_refine_ls_matrix_type full
_refine_ls_number_parameters 451
_refine_ls_number_reflns 8040
_refine_ls_number_restraints 6
_refine_ls_restrained_S_all 1.049
_refine_ls_R_factor_all 0.1183
_refine_ls_R_factor_gt 0.0699
_refine_ls_shift/su_max 0.000
_refine_ls_shift/su_mean 0.000
_refine_ls_structure_factor_coef Fsqd
_refine_ls_weighting_details 'w=1/[\s^2^(Fo^2^)+(0.0358P)^2^+5.5004P] where P=(Fo^2^+2Fc^2^)/3'
_refine_ls_weighting_scheme calc
_refine_ls_wR_factor_gt 0.1305
_refine_ls_wR_factor_ref 0.1492
_reflns_Friedel_coverage 0.000
_reflns_number_gt 5202
_reflns_number_total 8040
_reflns_threshold_expression 'I > 2\s(I)'
_cod_data_source_file c6dt04475a2.cif
_cod_data_source_block Compound3
_cod_depositor_comments
;
The following automatic conversions were performed:

'_exptl_absorpt_correction_type' value 'Multi-scan' changed to
'multi-scan' according to
/usr/data/users/saulius/crontab/automatic-downloads/rss-feeds/RSC/lib/dictionaries/cif_core.dic
dictionary named 'cif_core.dic' version 2.4.2 from 2011-04-26.

Automatic conversion script
Id: cif_fix_values 4268 2015-11-12 08:31:59Z antanas 

 Adding full bibliography for 7041560--7041563.cif.
;
_cod_database_code 7041562
_shelx_space_group_comment
;
The symmetry employed for this shelxl refinement is uniquely defined
by the following loop, which should always be used as a source of
symmetry information in preference to the above space-group names.
They are only intended as comments.
;
_shelx_estimated_absorpt_t_max 0.974
_shelx_estimated_absorpt_t_min 0.762
_olex2_refinement_description
;
1. Fixed Uiso
 At 1.2 times of:
  All C(H) groups
 At 1.5 times of:
  All C(H,H,H) groups
2. Uiso/Uaniso restraints and constraints
Uanis(C1) \\sim Ueq: with sigma of 0.01 and sigma for terminal atoms of 0.02
3.a Ternary CH refined with riding coordinates:
 C5(H5), C8(H8), C12(H12), C29(H29), C33(H33), C36(H36)
3.b Me refined with riding coordinates:
 C6(H6A,H6B,H6C), C7(H7A,H7B,H7C), C9(H9A,H9B,H9C), C10(H10A,H10B,H10C),
 C11(H11A,H11B,H11C), C13(H13A,H13B,H13C), C14(H14A,H14B,H14C), C20(H20A,H20B,
 H20C), C21(H21A,H21B,H21C), C22(H22A,H22B,H22C), C23(H23A,H23B,H23C), C24(H24A,
 H24B,H24C), C30(H30A,H30B,H30C), C31(H31A,H31B,H31C), C32(H32A,H32B,H32C),
 C34(H34A,H34B,H34C), C35(H35A,H35B,H35C), C37(H37A,H37B,H37C), C38(H38A,H38B,
 H38C), C44(H44A,H44B,H44C), C45(H45A,H45B,H45C), C46(H46A,H46B,H46C)
3.c Aromatic/amide H refined with riding coordinates:
 C2(H2), C3(H3), C26(H26), C27(H27)
;
_shelx_shelxl_version_number 2016/4
_olex2_submission_special_instructions 'No special instructions were received'

loop_
_space_group_symop_operation_xyz
'x, y, z'
'-x, -y, -z'

loop_
_atom_site_label
_atom_site_type_symbol
_atom_site_fract_x
_atom_site_fract_y
_atom_site_fract_z
_atom_site_U_iso_or_equiv
_atom_site_adp_type
_atom_site_occupancy
_atom_site_site_symmetry_order
_atom_site_calc_flag
_atom_site_refinement_flags_posn
_atom_site_refinement_flags_adp
C1 C -0.1680(11) 0.4530(9) 0.4493(3) 0.018(2) Uani 1 1 d . U
C2 C -0.2141(11) 0.5713(9) 0.4628(4) 0.022(2) Uani 1 1 d . .
H2 H -0.307527 0.603509 0.446716 0.026 Uiso 1 1 calc R .
C3 C -0.1057(12) 0.6326(10) 0.5022(4) 0.026(3) Uani 1 1 d . .
H3 H -0.113783 0.710766 0.517719 0.031 Uiso 1 1 calc R .
C4 C -0.0220(12) 0.4447(9) 0.4847(4) 0.023(2) Uani 1 1 d . .
C5 C -0.3696(12) 0.2155(10) 0.4354(4) 0.033(3) Uani 1 1 d . .
H5 H -0.276735 0.169647 0.447969 0.040 Uiso 1 1 calc R .
C6 C -0.4581(13) 0.2495(11) 0.4885(4) 0.038(3) Uani 1 1 d . .
H6A H -0.388189 0.303009 0.514244 0.056 Uiso 1 1 calc R .
H6B H -0.556078 0.288401 0.477626 0.056 Uiso 1 1 calc R .
H6C H -0.485759 0.178389 0.506993 0.056 Uiso 1 1 calc R .
C7 C -0.4816(14) 0.1308(11) 0.3950(5) 0.047(3) Uani 1 1 d . .
H7A H -0.426808 0.109053 0.361499 0.070 Uiso 1 1 calc R .
H7B H -0.509162 0.059954 0.413674 0.070 Uiso 1 1 calc R .
H7C H -0.579481 0.169966 0.384307 0.070 Uiso 1 1 calc R .
C8 C -0.1511(12) 0.2807(10) 0.3456(4) 0.028(3) Uani 1 1 d . .
H8 H -0.225401 0.246102 0.313586 0.033 Uiso 1 1 calc R .
C9 C 1.1841(14) 0.2944(11) 0.1737(4) 0.042(3) Uani 1 1 d . .
H9A H 1.280648 0.253441 0.184220 0.063 Uiso 1 1 calc R .
H9B H 1.181025 0.308261 0.133946 0.063 Uiso 1 1 calc R .
H9C H 1.185649 0.369764 0.195946 0.063 Uiso 1 1 calc R .
C10 C -0.0532(14) 0.1811(10) 0.3643(4) 0.039(3) Uani 1 1 d . .
H10A H -0.122977 0.122069 0.379439 0.059 Uiso 1 1 calc R .
H10B H -0.002743 0.145054 0.332302 0.059 Uiso 1 1 calc R .
H10C H 0.029759 0.211492 0.393200 0.059 Uiso 1 1 calc R .
C11 C -0.0468(13) 0.3741(10) 0.3218(4) 0.032(3) Uani 1 1 d . .
H11A H -0.113042 0.437711 0.309968 0.048 Uiso 1 1 calc R .
H11B H 0.036140 0.405737 0.350439 0.048 Uiso 1 1 calc R .
H11C H 0.003637 0.339299 0.289541 0.048 Uiso 1 1 calc R .
C12 C -0.4464(12) 0.4318(9) 0.3629(4) 0.025(2) Uani 1 1 d . .
H12 H -0.392246 0.510237 0.358774 0.030 Uiso 1 1 calc R .
C13 C 1.1846(13) 0.0542(11) 0.2339(4) 0.040(3) Uani 1 1 d . .
H13A H 1.280714 0.096431 0.223244 0.060 Uiso 1 1 calc R .
H13B H 1.186287 0.056583 0.274713 0.060 Uiso 1 1 calc R .
H13C H 1.182223 -0.027750 0.218549 0.060 Uiso 1 1 calc R .
C14 C -0.5013(14) 0.3847(11) 0.3031(4) 0.043(3) Uani 1 1 d . .
H14A H -0.407614 0.367270 0.282574 0.064 Uiso 1 1 calc R .
H14B H -0.569202 0.312728 0.303957 0.064 Uiso 1 1 calc R .
H14C H -0.562270 0.443817 0.284488 0.064 Uiso 1 1 calc R .
C15 C 0.0921(12) 0.8372(10) 0.3865(4) 0.030(3) Uani 1 1 d . .
C16 C 0.1867(13) 0.7786(10) 0.3490(4) 0.031(3) Uani 1 1 d . .
C17 C 0.0851(13) 0.7085(10) 0.3099(4) 0.030(3) Uani 1 1 d . .
C18 C -0.0749(13) 0.7193(10) 0.3218(4) 0.028(3) Uani 1 1 d . .
C19 C -0.0702(13) 0.8007(10) 0.3704(4) 0.031(3) Uani 1 1 d . .
C20 C 0.1439(14) 0.9278(11) 0.4353(5) 0.046(3) Uani 1 1 d . .
H20A H 0.049463 0.952619 0.453684 0.068 Uiso 1 1 calc R .
H20B H 0.217098 0.892468 0.462207 0.068 Uiso 1 1 calc R .
H20C H 0.198363 0.996115 0.421196 0.068 Uiso 1 1 calc R .
C21 C 0.3651(13) 0.7970(11) 0.3477(4) 0.042(3) Uani 1 1 d . .
H21A H 0.407360 0.849895 0.379764 0.063 Uiso 1 1 calc R .
H21B H 0.414779 0.721274 0.349356 0.063 Uiso 1 1 calc R .
H21C H 0.389354 0.831833 0.312992 0.063 Uiso 1 1 calc R .
C22 C 0.1394(15) 0.6331(12) 0.2605(4) 0.046(3) Uani 1 1 d . .
H22A H 0.256361 0.639771 0.261034 0.069 Uiso 1 1 calc R .
H22B H 0.104224 0.550844 0.263347 0.069 Uiso 1 1 calc R .
H22C H 0.092415 0.660300 0.225537 0.069 Uiso 1 1 calc R .
C23 C -0.2240(14) 0.6741(11) 0.2876(5) 0.044(3) Uani 1 1 d . .
H23A H -0.317701 0.695896 0.307271 0.066 Uiso 1 1 calc R .
H23B H -0.228151 0.708403 0.251386 0.066 Uiso 1 1 calc R .
H23C H -0.224000 0.588314 0.281770 0.066 Uiso 1 1 calc R .
C24 C -0.2141(12) 0.8494(11) 0.3966(4) 0.038(3) Uani 1 1 d . .
H24A H -0.312143 0.809832 0.378193 0.056 Uiso 1 1 calc R .
H24B H -0.207470 0.836038 0.436487 0.056 Uiso 1 1 calc R .
H24C H -0.215819 0.933971 0.392144 0.056 Uiso 1 1 calc R .
C25 C 1.1394(12) -0.0684(10) 0.0490(4) 0.028(3) Uani 1 1 d . .
C26 C 1.1994(11) 0.0516(9) 0.0593(4) 0.022(2) Uani 1 1 d . .
H26 H 1.287643 0.075287 0.085286 0.026 Uiso 1 1 calc R .
C27 C 1.1176(12) 0.1293(9) 0.0281(4) 0.023(2) Uani 1 1 d . .
H27 H 1.139052 0.211837 0.028677 0.027 Uiso 1 1 calc R .
C28 C 1.0072(12) -0.0602(8) 0.0057(4) 0.019(2) Uani 1 1 d . .
C29 C 1.2831(13) -0.2798(10) 0.0006(4) 0.031(3) Uani 1 1 d . .
H29 H 1.178939 -0.299852 -0.021816 0.037 Uiso 1 1 calc R .
C30 C 1.3779(13) -0.1972(11) -0.0343(4) 0.038(3) Uani 1 1 d . .
H30A H 1.324915 -0.122784 -0.036174 0.057 Uiso 1 1 calc R .
H30B H 1.486849 -0.182218 -0.016863 0.057 Uiso 1 1 calc R .
H30C H 1.382118 -0.234066 -0.072200 0.057 Uiso 1 1 calc R .
C31 C -0.5884(13) 0.4592(11) 0.3952(4) 0.038(3) Uani 1 1 d . .
H31A H -0.551431 0.489240 0.433408 0.057 Uiso 1 1 calc R .
H31B H -0.649690 0.518590 0.376966 0.057 Uiso 1 1 calc R .
H31C H -0.656622 0.387501 0.396435 0.057 Uiso 1 1 calc R .
C32 C 1.3666(15) -0.3954(11) 0.0032(5) 0.050(4) Uani 1 1 d . .
H32A H 1.306850 -0.448495 0.025332 0.074 Uiso 1 1 calc R .
H32B H 1.370856 -0.431938 -0.034773 0.074 Uiso 1 1 calc R .
H32C H 1.475587 -0.380089 0.020563 0.074 Uiso 1 1 calc R .
C33 C 1.0787(12) -0.3003(10) 0.1027(4) 0.025(3) Uani 1 1 d . .
H33 H 1.141487 -0.350955 0.127473 0.031 Uiso 1 1 calc R .
C34 C 0.9795(15) -0.2266(10) 0.1394(5) 0.045(3) Uani 1 1 d . .
H34A H 1.050076 -0.173566 0.165180 0.068 Uiso 1 1 calc R .
H34B H 0.909164 -0.180428 0.116259 0.068 Uiso 1 1 calc R .
H34C H 0.914519 -0.277855 0.160881 0.068 Uiso 1 1 calc R .
C35 C 0.9664(17) -0.3831(13) 0.0625(5) 0.061(4) Uani 1 1 d . .
H35A H 1.030187 -0.431607 0.038320 0.092 Uiso 1 1 calc R .
H35B H 0.901484 -0.433973 0.084134 0.092 Uiso 1 1 calc R .
H35C H 0.896129 -0.336546 0.039512 0.092 Uiso 1 1 calc R .
C36 C 1.4131(12) -0.1702(10) 0.1203(4) 0.032(3) Uani 1 1 d . .
H36 H 1.379108 -0.113418 0.150222 0.039 Uiso 1 1 calc R .
C37 C 1.5525(12) -0.1097(10) 0.0950(4) 0.033(3) Uani 1 1 d . .
H37A H 1.515287 -0.041299 0.076380 0.050 Uiso 1 1 calc R .
H37B H 1.635951 -0.084029 0.124580 0.050 Uiso 1 1 calc R .
H37C H 1.596044 -0.164741 0.067671 0.050 Uiso 1 1 calc R .
C38 C 1.4704(13) -0.2770(11) 0.1495(4) 0.041(3) Uani 1 1 d . .
H38A H 1.380190 -0.315736 0.165763 0.061 Uiso 1 1 calc R .
H38B H 1.513914 -0.332153 0.122182 0.061 Uiso 1 1 calc R .
H38C H 1.553821 -0.251441 0.179091 0.061 Uiso 1 1 calc R .
C39 C 0.8800(13) 0.2486(10) 0.1749(4) 0.029(3) Uani 1 1 d . .
C40 C 0.7755(13) 0.1629(10) 0.1949(4) 0.027(3) Uani 1 1 d . .
C41 C 0.8756(12) 0.0776(10) 0.2169(4) 0.025(3) Uani 1 1 d . .
C42 C 1.0360(12) 0.1122(10) 0.2107(4) 0.030(3) Uani 1 1 d . .
C43 C 1.0368(13) 0.2194(11) 0.1847(4) 0.031(3) Uani 1 1 d . .
C44 C 0.8309(16) 0.3666(11) 0.1539(4) 0.047(4) Uani 1 1 d . .
H44A H 0.713864 0.367784 0.150050 0.070 Uiso 1 1 calc R .
H44B H 0.874294 0.430861 0.180714 0.070 Uiso 1 1 calc R .
H44C H 0.873095 0.376414 0.117538 0.070 Uiso 1 1 calc R .
C45 C 0.5982(12) 0.1624(11) 0.1953(4) 0.042(3) Uani 1 1 d . .
H45A H 0.558881 0.091614 0.211744 0.063 Uiso 1 1 calc R .
H45B H 0.568423 0.232241 0.217399 0.063 Uiso 1 1 calc R .
H45C H 0.550516 0.163117 0.156864 0.063 Uiso 1 1 calc R .
C46 C 0.8171(14) -0.0251(10) 0.2472(4) 0.040(3) Uani 1 1 d . .
H46A H 0.699813 -0.028936 0.245061 0.060 Uiso 1 1 calc R .
H46B H 0.854150 -0.097943 0.229714 0.060 Uiso 1 1 calc R .
H46C H 0.859091 -0.015218 0.286411 0.060 Uiso 1 1 calc R .
Si1 Si -0.2846(3) 0.3445(3) 0.39956(11) 0.0236(7) Uani 1 1 d . .
Si2 Si 1.2296(4) -0.2050(3) 0.06802(11) 0.0256(7) Uani 1 1 d . .
Sm1 Sm 0.06433(6) 0.60222(5) 0.40879(2) 0.02393(17) Uani 1 1 d . .
Sm2 Sm 0.90447(6) 0.05189(5) 0.10312(2) 0.02374(17) Uani 1 1 d . .

loop_
_atom_site_aniso_label
_atom_site_aniso_U_11
_atom_site_aniso_U_22
_atom_site_aniso_U_33
_atom_site_aniso_U_23
_atom_site_aniso_U_13
_atom_site_aniso_U_12
C1 0.022(5) 0.022(5) 0.007(4) -0.008(4) -0.001(4) -0.003(4)
C2 0.015(5) 0.035(7) 0.015(5) -0.002(5) -0.002(4) 0.007(5)
C3 0.024(6) 0.025(7) 0.027(5) -0.002(5) -0.001(4) -0.004(5)
C4 0.033(7) 0.019(6) 0.017(5) -0.005(4) 0.004(4) -0.007(5)
C5 0.016(6) 0.035(7) 0.050(7) 0.001(6) 0.005(5) 0.007(5)
C6 0.026(6) 0.045(8) 0.042(7) 0.000(6) 0.007(5) -0.001(6)
C7 0.039(8) 0.032(8) 0.067(8) 0.000(7) -0.009(6) -0.011(6)
C8 0.031(6) 0.031(7) 0.021(5) -0.001(5) -0.004(4) 0.007(6)
C9 0.037(7) 0.055(9) 0.031(6) -0.018(6) 0.006(5) -0.013(7)
C10 0.040(7) 0.044(8) 0.030(6) -0.023(6) -0.002(5) 0.019(6)
C11 0.038(7) 0.031(7) 0.025(5) -0.004(5) 0.006(5) -0.010(6)
C12 0.025(6) 0.020(6) 0.025(5) -0.005(5) -0.006(4) -0.008(5)
C13 0.043(8) 0.046(8) 0.030(6) -0.005(6) -0.002(5) 0.009(7)
C14 0.043(8) 0.044(8) 0.039(7) -0.008(6) -0.005(6) 0.013(7)
C15 0.017(6) 0.036(7) 0.040(6) 0.019(6) 0.009(5) -0.002(5)
C16 0.024(6) 0.036(8) 0.034(6) 0.011(6) 0.005(5) 0.002(6)
C17 0.041(7) 0.034(7) 0.017(5) 0.008(5) 0.008(5) 0.010(6)
C18 0.034(7) 0.029(7) 0.024(5) 0.015(5) 0.000(5) 0.001(6)
C19 0.031(7) 0.028(7) 0.034(6) 0.011(5) 0.004(5) -0.014(6)
C20 0.035(7) 0.036(8) 0.063(8) -0.003(7) -0.003(6) 0.002(6)
C21 0.040(8) 0.042(8) 0.040(7) -0.002(6) -0.005(5) -0.013(7)
C22 0.048(8) 0.059(9) 0.035(7) 0.016(7) 0.006(6) 0.010(7)
C23 0.045(8) 0.044(8) 0.045(7) 0.015(6) -0.005(6) 0.001(7)
C24 0.014(6) 0.059(9) 0.043(7) 0.017(6) 0.000(5) 0.004(6)
C25 0.026(6) 0.031(7) 0.027(5) 0.001(5) 0.000(5) 0.000(6)
C26 0.016(5) 0.025(6) 0.023(5) -0.004(5) -0.010(4) 0.004(5)
C27 0.031(6) 0.016(6) 0.021(5) -0.007(5) 0.004(4) -0.005(5)
C28 0.029(6) 0.008(5) 0.020(5) -0.001(4) 0.005(4) -0.003(5)
C29 0.035(7) 0.024(7) 0.031(6) -0.005(5) -0.004(5) -0.009(6)
C30 0.034(7) 0.056(9) 0.024(6) -0.007(6) -0.001(5) 0.009(7)
C31 0.032(7) 0.046(8) 0.035(6) 0.006(6) -0.009(5) 0.011(6)
C32 0.051(9) 0.051(9) 0.045(7) -0.003(7) -0.007(6) 0.013(7)
C33 0.028(6) 0.031(7) 0.017(5) 0.007(5) -0.002(4) 0.006(6)
C34 0.041(8) 0.016(7) 0.080(9) 0.004(7) 0.015(7) -0.001(6)
C35 0.078(11) 0.066(11) 0.035(7) 0.009(7) -0.019(7) -0.022(9)
C36 0.024(6) 0.035(7) 0.036(6) -0.002(6) 0.000(5) 0.000(6)
C37 0.028(6) 0.040(8) 0.029(6) -0.002(5) -0.005(5) 0.004(6)
C38 0.033(7) 0.051(9) 0.039(6) 0.027(6) -0.009(5) -0.006(6)
C39 0.030(7) 0.036(7) 0.021(5) -0.001(5) -0.008(5) 0.003(6)
C40 0.027(6) 0.037(7) 0.017(5) -0.006(5) 0.003(4) 0.003(6)
C41 0.025(6) 0.026(7) 0.021(5) -0.011(5) 0.004(4) -0.007(5)
C42 0.023(6) 0.036(7) 0.030(6) 0.000(5) -0.010(5) 0.010(6)
C43 0.032(7) 0.040(8) 0.020(5) -0.006(5) 0.002(5) -0.006(6)
C44 0.067(9) 0.042(8) 0.029(6) -0.003(6) -0.012(6) 0.008(7)
C45 0.025(6) 0.062(10) 0.035(6) -0.025(6) 0.002(5) 0.001(6)
C46 0.053(8) 0.044(8) 0.020(5) -0.003(6) 0.004(5) -0.014(7)
Si1 0.0216(16) 0.0257(18) 0.0219(14) -0.0042(13) -0.0018(12) -0.0014(14)
Si2 0.0280(17) 0.0259(18) 0.0219(14) 0.0006(13) -0.0031(12) 0.0009(15)
Sm1 0.0232(3) 0.0270(4) 0.0215(3) 0.0035(3) -0.0005(2) 0.0013(3)
Sm2 0.0249(3) 0.0269(4) 0.0183(3) -0.0025(3) -0.0008(2) 0.0002(3)

loop_
_atom_type_symbol
_atom_type_description
_atom_type_scat_dispersion_real
_atom_type_scat_dispersion_imag
_atom_type_scat_source
C C 0.0033 0.0016 'International Tables Vol C Tables 4.2.6.8 and 6.1.1.4'
H H 0.0000 0.0000 'International Tables Vol C Tables 4.2.6.8 and 6.1.1.4'
Si Si 0.0817 0.0704 'International Tables Vol C Tables 4.2.6.8 and 6.1.1.4'
Sm Sm -0.1638 3.4418 'International Tables Vol C Tables 4.2.6.8 and 6.1.1.4'

loop_
_geom_angle_atom_site_label_1
_geom_angle_atom_site_label_2
_geom_angle_atom_site_label_3
_geom_angle
_geom_angle_site_symmetry_1
_geom_angle_site_symmetry_3
C2 C1 C4 103.5(8) . .
C2 C1 Si1 124.5(7) . .
C2 C1 Sm1 74.0(6) . .
C4 C1 Si1 132.0(8) . .
C4 C1 Sm1 73.4(6) . .
Si1 C1 Sm1 118.8(4) . .
C1 C2 H2 123.9 . .
C1 C2 Sm1 76.0(5) . .
C3 C2 C1 112.1(9) . .
C3 C2 H2 123.9 . .
C3 C2 Sm1 74.8(6) . .
Sm1 C2 H2 116.8 . .
C2 C3 H3 126.3 . .
C2 C3 C4 107.4(9) . 2_566
C2 C3 Sm1 76.1(6) . .
C4 C3 H3 126.3 2_566 .
C4 C3 Sm1 72.3(5) 2_566 .
Sm1 C3 H3 117.3 . .
C1 C4 C3 142.9(9) . 2_566
C1 C4 Sm1 115.2(6) . 2_566
C1 C4 Sm1 76.4(6) . .
C3 C4 Sm1 111.6(7) 2_566 .
C3 C4 Sm1 76.9(5) 2_566 2_566
C4 C4 C1 110.5(12) 2_566 .
C4 C4 C3 106.3(11) 2_566 2_566
C4 C4 Sm1 77.1(7) 2_566 2_566
C4 C4 Sm1 72.4(8) 2_566 .
Sm1 C4 Sm1 149.6(4) 2_566 .
C6 C5 H5 106.6 . .
C6 C5 Si1 114.9(8) . .
C7 C5 H5 106.6 . .
C7 C5 C6 109.0(10) . .
C7 C5 Si1 112.5(8) . .
Si1 C5 H5 106.6 . .
C5 C6 H6A 109.5 . .
C5 C6 H6B 109.5 . .
C5 C6 H6C 109.5 . .
H6A C6 H6B 109.5 . .
H6A C6 H6C 109.5 . .
H6B C6 H6C 109.5 . .
C5 C7 H7A 109.5 . .
C5 C7 H7B 109.5 . .
C5 C7 H7C 109.5 . .
H7A C7 H7B 109.5 . .
H7A C7 H7C 109.5 . .
H7B C7 H7C 109.5 . .
C10 C8 H8 105.7 . .
C10 C8 C11 111.0(9) . .
C10 C8 Si1 115.0(7) . .
C11 C8 H8 105.7 . .
C11 C8 Si1 112.8(7) . .
Si1 C8 H8 105.7 . .
H9A C9 H9B 109.5 . .
H9A C9 H9C 109.5 . .
H9B C9 H9C 109.5 . .
C43 C9 H9A 109.5 . .
C43 C9 H9B 109.5 . .
C43 C9 H9C 109.5 . .
C8 C10 H10A 109.5 . .
C8 C10 H10B 109.5 . .
C8 C10 H10C 109.5 . .
H10A C10 H10B 109.5 . .
H10A C10 H10C 109.5 . .
H10B C10 H10C 109.5 . .
C8 C11 H11A 109.5 . .
C8 C11 H11B 109.5 . .
C8 C11 H11C 109.5 . .
H11A C11 H11B 109.5 . .
H11A C11 H11C 109.5 . .
H11B C11 H11C 109.5 . .
C14 C12 H12 104.6 . .
C14 C12 Si1 114.9(7) . .
C31 C12 H12 104.6 . .
C31 C12 C14 110.4(8) . .
C31 C12 Si1 116.4(7) . .
Si1 C12 H12 104.6 . .
H13A C13 H13B 109.5 . .
H13A C13 H13C 109.5 . .
H13B C13 H13C 109.5 . .
C42 C13 H13A 109.5 . .
C42 C13 H13B 109.5 . .
C42 C13 H13C 109.5 . .
C12 C14 H14A 109.5 . .
C12 C14 H14B 109.5 . .
C12 C14 H14C 109.5 . .
H14A C14 H14B 109.5 . .
H14A C14 H14C 109.5 . .
H14B C14 H14C 109.5 . .
C16 C15 C19 107.4(10) . .
C16 C15 C20 128.9(10) . .
C16 C15 Sm1 74.7(7) . .
C19 C15 C20 123.6(10) . .
C19 C15 Sm1 74.7(7) . .
C20 C15 Sm1 117.9(7) . .
C15 C16 C21 125.7(10) . .
C15 C16 Sm1 76.0(6) . .
C17 C16 C15 108.2(10) . .
C17 C16 C21 125.8(10) . .
C17 C16 Sm1 75.3(6) . .
C21 C16 Sm1 119.5(7) . .
C16 C17 C22 125.2(11) . .
C16 C17 Sm1 75.3(6) . .
C18 C17 C16 110.2(9) . .
C18 C17 C22 124.6(10) . .
C18 C17 Sm1 76.0(6) . .
C22 C17 Sm1 116.7(7) . .
C17 C18 C19 105.6(9) . .
C17 C18 C23 128.8(10) . .
C17 C18 Sm1 74.7(6) . .
C19 C18 C23 124.8(10) . .
C19 C18 Sm1 74.5(6) . .
C23 C18 Sm1 123.3(7) . .
C15 C19 C18 108.6(10) . .
C15 C19 C24 125.3(10) . .
C15 C19 Sm1 75.6(7) . .
C18 C19 C24 125.8(9) . .
C18 C19 Sm1 75.4(6) . .
C24 C19 Sm1 120.2(7) . .
C15 C20 H20A 109.5 . .
C15 C20 H20B 109.5 . .
C15 C20 H20C 109.5 . .
H20A C20 H20B 109.5 . .
H20A C20 H20C 109.5 . .
H20B C20 H20C 109.5 . .
C16 C21 H21A 109.5 . .
C16 C21 H21B 109.5 . .
C16 C21 H21C 109.5 . .
H21A C21 H21B 109.5 . .
H21A C21 H21C 109.5 . .
H21B C21 H21C 109.5 . .
C17 C22 H22A 109.5 . .
C17 C22 H22B 109.5 . .
C17 C22 H22C 109.5 . .
H22A C22 H22B 109.5 . .
H22A C22 H22C 109.5 . .
H22B C22 H22C 109.5 . .
C18 C23 H23A 109.5 . .
C18 C23 H23B 109.5 . .
C18 C23 H23C 109.5 . .
H23A C23 H23B 109.5 . .
H23A C23 H23C 109.5 . .
H23B C23 H23C 109.5 . .
C19 C24 H24A 109.5 . .
C19 C24 H24B 109.5 . .
C19 C24 H24C 109.5 . .
H24A C24 H24B 109.5 . .
H24A C24 H24C 109.5 . .
H24B C24 H24C 109.5 . .
C26 C25 C28 102.5(9) . .
C26 C25 Si2 130.3(8) . .
C26 C25 Sm2 73.4(6) . .
C28 C25 Si2 125.4(8) . .
C28 C25 Sm2 74.7(6) . .
Si2 C25 Sm2 127.6(5) . .
C25 C26 H26 122.9 . .
C25 C26 Sm2 76.7(6) . .
C27 C26 C25 114.1(9) . .
C27 C26 H26 122.9 . .
C27 C26 Sm2 76.9(6) . .
Sm2 C26 H26 114.9 . .
C26 C27 H27 126.9 . .
C26 C27 C28 106.2(9) . 2_755
C26 C27 Sm2 74.4(6) . .
C28 C27 H27 126.9 2_755 .
C28 C27 Sm2 74.5(6) 2_755 .
Sm2 C27 H27 116.5 . .
C25 C28 Sm2 115.7(7) . 2_755
C25 C28 Sm2 74.7(5) . .
C27 C28 C25 142.8(9) 2_755 .
C27 C28 Sm2 75.5(5) 2_755 2_755
C27 C28 Sm2 114.0(6) 2_755 .
C28 C28 C25 109.2(10) 2_755 .
C28 C28 C27 108.0(11) 2_755 2_755
C28 C28 Sm2 76.0(7) 2_755 2_755
C28 C28 Sm2 74.3(7) 2_755 .
Sm2 C28 Sm2 150.3(4) 2_755 .
C30 C29 H29 105.5 . .
C30 C29 Si2 112.6(7) . .
C32 C29 H29 105.5 . .
C32 C29 C30 109.0(10) . .
C32 C29 Si2 117.7(8) . .
Si2 C29 H29 105.5 . .
C29 C30 H30A 109.5 . .
C29 C30 H30B 109.5 . .
C29 C30 H30C 109.5 . .
H30A C30 H30B 109.5 . .
H30A C30 H30C 109.5 . .
H30B C30 H30C 109.5 . .
C12 C31 H31A 109.5 . .
C12 C31 H31B 109.5 . .
C12 C31 H31C 109.5 . .
H31A C31 H31B 109.5 . .
H31A C31 H31C 109.5 . .
H31B C31 H31C 109.5 . .
C29 C32 H32A 109.5 . .
C29 C32 H32B 109.5 . .
C29 C32 H32C 109.5 . .
H32A C32 H32B 109.5 . .
H32A C32 H32C 109.5 . .
H32B C32 H32C 109.5 . .
C34 C33 H33 106.9 . .
C34 C33 C35 108.9(10) . .
C34 C33 Si2 111.2(8) . .
C35 C33 H33 106.9 . .
C35 C33 Si2 115.5(7) . .
Si2 C33 H33 106.9 . .
C33 C34 H34A 109.5 . .
C33 C34 H34B 109.5 . .
C33 C34 H34C 109.5 . .
H34A C34 H34B 109.5 . .
H34A C34 H34C 109.5 . .
H34B C34 H34C 109.5 . .
C33 C35 H35A 109.5 . .
C33 C35 H35B 109.5 . .
C33 C35 H35C 109.5 . .
H35A C35 H35B 109.5 . .
H35A C35 H35C 109.5 . .
H35B C35 H35C 109.5 . .
C37 C36 H36 106.6 . .
C37 C36 C38 109.7(9) . .
C37 C36 Si2 113.2(7) . .
C38 C36 H36 106.6 . .
C38 C36 Si2 113.7(8) . .
Si2 C36 H36 106.6 . .
C36 C37 H37A 109.5 . .
C36 C37 H37B 109.5 . .
C36 C37 H37C 109.5 . .
H37A C37 H37B 109.5 . .
H37A C37 H37C 109.5 . .
H37B C37 H37C 109.5 . .
C36 C38 H38A 109.5 . .
C36 C38 H38B 109.5 . .
C36 C38 H38C 109.5 . .
H38A C38 H38B 109.5 . .
H38A C38 H38C 109.5 . .
H38B C38 H38C 109.5 . .
C40 C39 C44 125.5(10) . .
C40 C39 Sm2 76.1(6) . .
C43 C39 C40 110.1(10) . .
C43 C39 C44 123.8(11) . .
C43 C39 Sm2 76.0(6) . .
C44 C39 Sm2 122.1(6) . .
C39 C40 C41 105.7(9) . .
C39 C40 C45 128.0(11) . .
C39 C40 Sm2 74.3(6) . .
C41 C40 C45 126.2(11) . .
C41 C40 Sm2 74.4(6) . .
C45 C40 Sm2 118.1(6) . .
C40 C41 C46 124.4(10) . .
C40 C41 Sm2 76.0(5) . .
C42 C41 C40 108.8(10) . .
C42 C41 C46 126.5(10) . .
C42 C41 Sm2 75.3(6) . .
C46 C41 Sm2 120.1(6) . .
C13 C42 Sm2 120.8(7) . .
C41 C42 C13 126.8(11) . .
C41 C42 C43 107.6(9) . .
C41 C42 Sm2 75.2(5) . .
C43 C42 C13 125.2(10) . .
C43 C42 Sm2 75.5(6) . .
C9 C43 Sm2 119.8(6) . .
C39 C43 C9 125.8(11) . .
C39 C43 C42 107.8(10) . .
C39 C43 Sm2 75.1(6) . .
C42 C43 C9 126.2(10) . .
C42 C43 Sm2 74.9(6) . .
C39 C44 H44A 109.5 . .
C39 C44 H44B 109.5 . .
C39 C44 H44C 109.5 . .
H44A C44 H44B 109.5 . .
H44A C44 H44C 109.5 . .
H44B C44 H44C 109.5 . .
C40 C45 H45A 109.5 . .
C40 C45 H45B 109.5 . .
C40 C45 H45C 109.5 . .
H45A C45 H45B 109.5 . .
H45A C45 H45C 109.5 . .
H45B C45 H45C 109.5 . .
C41 C46 H46A 109.5 . .
C41 C46 H46B 109.5 . .
C41 C46 H46C 109.5 . .
H46A C46 H46B 109.5 . .
H46A C46 H46C 109.5 . .
H46B C46 H46C 109.5 . .
C1 Si1 C5 112.3(5) . .
C1 Si1 C8 110.3(5) . .
C1 Si1 C12 105.3(5) . .
C5 Si1 C8 106.5(5) . .
C5 Si1 C12 113.2(5) . .
C8 Si1 C12 109.4(4) . .
C25 Si2 C29 105.4(5) . .
C25 Si2 C33 109.9(5) . .
C25 Si2 C36 110.2(5) . .
C29 Si2 C33 110.9(5) . .
C29 Si2 C36 112.4(5) . .
C33 Si2 C36 108.0(4) . .
C2 Sm1 C1 30.0(3) . .
C2 Sm1 C15 107.1(3) . .
C2 Sm1 C18 95.7(3) . .
C3 Sm1 C1 50.0(3) . .
C3 Sm1 C2 29.1(3) . .
C3 Sm1 C4 49.4(3) . .
C3 Sm1 C15 97.1(3) . .
C3 Sm1 C18 110.2(3) . .
C3 Sm1 C19 88.2(3) . .
C4 Sm1 C1 51.0(3) 2_566 .
C4 Sm1 C1 30.2(3) . .
C4 Sm1 C2 48.5(3) . .
C4 Sm1 C2 49.4(3) 2_566 .
C4 Sm1 C3 30.8(3) 2_566 .
C4 Sm1 C4 30.4(4) 2_566 .
C4 Sm1 C15 117.1(3) 2_566 .
C4 Sm1 C15 145.8(3) . .
C4 Sm1 C16 140.2(3) 2_566 .
C4 Sm1 C17 164.8(3) 2_566 .
C4 Sm1 C18 141.0(3) 2_566 .
C4 Sm1 C18 139.4(3) . .
C4 Sm1 C19 117.3(3) 2_566 .
C4 Sm1 C19 133.6(3) . .
C15 Sm1 C1 136.3(3) . .
C16 Sm1 C1 157.8(3) . .
C16 Sm1 C2 133.9(3) . .
C16 Sm1 C3 126.1(3) . .
C16 Sm1 C4 169.6(3) . .
C16 Sm1 C15 29.3(3) . .
C16 Sm1 C18 49.1(3) . .
C16 Sm1 C19 48.6(3) . .
C17 Sm1 C1 133.5(3) . .
C17 Sm1 C2 125.0(3) . .
C17 Sm1 C3 136.4(3) . .
C17 Sm1 C4 161.0(3) . .
C17 Sm1 C15 48.4(3) . .
C17 Sm1 C16 29.4(3) . .
C17 Sm1 C18 29.4(3) . .
C17 Sm1 C19 48.4(3) . .
C18 Sm1 C1 109.3(3) . .
C18 Sm1 C15 49.4(3) . .
C19 Sm1 C1 110.9(3) . .
C19 Sm1 C2 85.6(3) . .
C19 Sm1 C15 29.7(3) . .
C19 Sm1 C18 30.1(3) . .
C25 Sm2 C28 30.5(3) . .
C26 Sm2 C25 29.9(3) . .
C26 Sm2 C27 28.7(3) . .
C26 Sm2 C28 48.2(3) . .
C26 Sm2 C28 48.0(3) . 2_755
C26 Sm2 C39 111.3(3) . .
C26 Sm2 C40 136.3(3) . .
C26 Sm2 C41 121.8(3) . .
C26 Sm2 C42 93.2(3) . .
C26 Sm2 C43 87.6(3) . .
C27 Sm2 C25 49.9(3) . .
C27 Sm2 C28 49.1(3) . .
C28 Sm2 C25 50.2(3) 2_755 .
C28 Sm2 C27 30.0(3) 2_755 .
C28 Sm2 C28 29.7(4) 2_755 .
C28 Sm2 C40 148.8(3) 2_755 .
C39 Sm2 C25 139.3(3) . .
C39 Sm2 C27 103.2(3) . .
C39 Sm2 C28 123.8(3) . 2_755
C39 Sm2 C28 151.9(3) . .
C39 Sm2 C40 29.6(3) . .
C39 Sm2 C41 48.3(3) . .
C39 Sm2 C42 48.2(3) . .
C39 Sm2 C43 28.9(3) . .
C40 Sm2 C25 154.4(3) . .
C40 Sm2 C27 132.8(3) . .
C40 Sm2 C28 174.9(3) . .
C41 Sm2 C25 126.6(3) . .
C41 Sm2 C27 137.2(3) . .
C41 Sm2 C28 153.8(3) . .
C41 Sm2 C28 167.2(3) . 2_755
C41 Sm2 C40 29.7(3) . .
C41 Sm2 C42 29.5(3) . .
C41 Sm2 C43 48.6(3) . .
C42 Sm2 C25 105.7(3) . .
C42 Sm2 C27 108.6(3) . .
C42 Sm2 C28 138.3(3) . 2_755
C42 Sm2 C28 136.1(3) . .
C42 Sm2 C40 48.9(3) . .
C42 Sm2 C43 29.6(3) . .
C43 Sm2 C25 112.0(3) . .
C43 Sm2 C27 90.5(3) . .
C43 Sm2 C28 135.5(3) . .
C43 Sm2 C28 119.1(3) . 2_755
C43 Sm2 C40 48.7(3) . .

loop_
_geom_bond_atom_site_label_1
_geom_bond_atom_site_label_2
_geom_bond_distance
_geom_bond_site_symmetry_2
C1 C2 1.445(14) .
C1 C4 1.450(13) .
C1 Si1 1.851(9) .
C1 Sm1 2.803(10) .
C2 H2 0.9500 .
C2 C3 1.390(13) .
C2 Sm1 2.777(9) .
C3 H3 0.9500 .
C3 C4 1.452(14) 2_566
C3 Sm1 2.761(10) .
C4 C3 1.452(14) 2_566
C4 C4 1.435(19) 2_566
C4 Sm1 2.702(9) 2_566
C4 Sm1 2.763(10) .
C5 H5 1.0000 .
C5 C6 1.560(14) .
C5 C7 1.552(15) .
C5 Si1 1.896(12) .
C6 H6A 0.9800 .
C6 H6B 0.9800 .
C6 H6C 0.9800 .
C7 H7A 0.9800 .
C7 H7B 0.9800 .
C7 H7C 0.9800 .
C8 H8 1.0000 .
C8 C10 1.509(14) .
C8 C11 1.519(14) .
C8 Si1 1.906(10) .
C9 H9A 0.9800 .
C9 H9B 0.9800 .
C9 H9C 0.9800 .
C9 C43 1.521(15) .
C10 H10A 0.9800 .
C10 H10B 0.9800 .
C10 H10C 0.9800 .
C11 H11A 0.9800 .
C11 H11B 0.9800 .
C11 H11C 0.9800 .
C12 H12 1.0000 .
C12 C14 1.530(13) .
C12 C31 1.504(14) .
C12 Si1 1.921(10) .
C13 H13A 0.9800 .
C13 H13B 0.9800 .
C13 H13C 0.9800 .
C13 C42 1.527(14) .
C14 H14A 0.9800 .
C14 H14B 0.9800 .
C14 H14C 0.9800 .
C15 C16 1.401(15) .
C15 C19 1.422(14) .
C15 C20 1.533(15) .
C15 Sm1 2.777(11) .
C16 C17 1.401(15) .
C16 C21 1.505(15) .
C16 Sm1 2.761(11) .
C17 C18 1.403(15) .
C17 C22 1.527(15) .
C17 Sm1 2.760(9) .
C18 C19 1.438(15) .
C18 C23 1.496(14) .
C18 Sm1 2.777(10) .
C19 C24 1.514(15) .
C19 Sm1 2.766(11) .
C20 H20A 0.9800 .
C20 H20B 0.9800 .
C20 H20C 0.9800 .
C21 H21A 0.9800 .
C21 H21B 0.9800 .
C21 H21C 0.9800 .
C22 H22A 0.9800 .
C22 H22B 0.9800 .
C22 H22C 0.9800 .
C23 H23A 0.9800 .
C23 H23B 0.9800 .
C23 H23C 0.9800 .
C24 H24A 0.9800 .
C24 H24B 0.9800 .
C24 H24C 0.9800 .
C25 C26 1.436(14) .
C25 C28 1.476(13) .
C25 Si2 1.838(11) .
C25 Sm2 2.803(11) .
C26 H26 0.9500 .
C26 C27 1.378(13) .
C26 Sm2 2.761(10) .
C27 H27 0.9500 .
C27 C28 1.444(13) 2_755
C27 Sm2 2.793(10) .
C28 C27 1.444(13) 2_755
C28 C28 1.430(18) 2_755
C28 Sm2 2.781(9) 2_755
C28 Sm2 2.803(9) .
C29 H29 1.0000 .
C29 C30 1.539(15) .
C29 C32 1.527(15) .
C29 Si2 1.874(11) .
C30 H30A 0.9800 .
C30 H30B 0.9800 .
C30 H30C 0.9800 .
C31 H31A 0.9800 .
C31 H31B 0.9800 .
C31 H31C 0.9800 .
C32 H32A 0.9800 .
C32 H32B 0.9800 .
C32 H32C 0.9800 .
C33 H33 1.0000 .
C33 C34 1.501(14) .
C33 C35 1.538(15) .
C33 Si2 1.908(11) .
C34 H34A 0.9800 .
C34 H34B 0.9800 .
C34 H34C 0.9800 .
C35 H35A 0.9800 .
C35 H35B 0.9800 .
C35 H35C 0.9800 .
C36 H36 1.0000 .
C36 C37 1.519(14) .
C36 C38 1.529(14) .
C36 Si2 1.923(10) .
C37 H37A 0.9800 .
C37 H37B 0.9800 .
C37 H37C 0.9800 .
C38 H38A 0.9800 .
C38 H38B 0.9800 .
C38 H38C 0.9800 .
C39 C40 1.417(15) .
C39 C43 1.380(15) .
C39 C44 1.537(15) .
C39 Sm2 2.761(11) .
C40 C41 1.421(14) .
C40 C45 1.488(14) .
C40 Sm2 2.784(10) .
C41 C42 1.406(14) .
C41 C46 1.506(14) .
C41 Sm2 2.764(9) .
C42 C43 1.414(15) .
C42 Sm2 2.765(10) .
C43 Sm2 2.773(10) .
C44 H44A 0.9800 .
C44 H44B 0.9800 .
C44 H44C 0.9800 .
C45 H45A 0.9800 .
C45 H45B 0.9800 .
C45 H45C 0.9800 .
C46 H46A 0.9800 .
C46 H46B 0.9800 .
C46 H46C 0.9800 .
Sm1 C4 2.702(9) 2_566
Sm2 C28 2.781(9) 2_755

loop_
_geom_torsion_atom_site_label_1
_geom_torsion_atom_site_label_2
_geom_torsion_atom_site_label_3
_geom_torsion_atom_site_label_4
_geom_torsion
_geom_torsion_site_symmetry_4
C1 C2 C3 C4 1.5(12) 2_566
C1 C2 C3 Sm1 67.6(7) .
C2 C1 C4 C3 -176.4(14) 2_566
C2 C1 C4 C4 -3.4(13) 2_566
C2 C1 C4 Sm1 81.6(8) 2_566
C2 C1 C4 Sm1 -68.4(6) .
C2 C1 Si1 C5 -113.5(9) .
C2 C1 Si1 C8 128.0(8) .
C2 C1 Si1 C12 10.2(9) .
C4 C1 C2 C3 1.1(11) .
C4 C1 C2 Sm1 68.0(6) .
C4 C1 Si1 C5 63.5(10) .
C4 C1 Si1 C8 -55.0(10) .
C4 C1 Si1 C12 -172.9(9) .
C6 C5 Si1 C1 48.7(9) .
C6 C5 Si1 C8 169.5(8) .
C6 C5 Si1 C12 -70.3(9) .
C7 C5 Si1 C1 174.2(8) .
C7 C5 Si1 C8 -65.0(9) .
C7 C5 Si1 C12 55.1(9) .
C13 C42 C43 C9 1.6(17) .
C13 C42 C43 C39 -173.8(9) .
C13 C42 C43 Sm2 117.7(10) .
C15 C16 C17 C18 -0.8(13) .
C15 C16 C17 C22 177.9(10) .
C15 C16 C17 Sm1 -69.5(8) .
C16 C15 C19 C18 -0.7(12) .
C16 C15 C19 C24 -174.8(10) .
C16 C15 C19 Sm1 68.1(8) .
C16 C17 C18 C19 0.4(12) .
C16 C17 C18 C23 171.1(11) .
C16 C17 C18 Sm1 -68.3(8) .
C17 C18 C19 C15 0.2(12) .
C17 C18 C19 C24 174.3(10) .
C17 C18 C19 Sm1 -68.7(7) .
C19 C15 C16 C17 0.9(13) .
C19 C15 C16 C21 175.4(10) .
C19 C15 C16 Sm1 -68.1(8) .
C20 C15 C16 C17 -177.2(10) .
C20 C15 C16 C21 -2.6(19) .
C20 C15 C16 Sm1 113.8(11) .
C20 C15 C19 C18 177.5(10) .
C20 C15 C19 C24 3.4(17) .
C20 C15 C19 Sm1 -113.7(10) .
C21 C16 C17 C18 -175.3(10) .
C21 C16 C17 C22 3.4(18) .
C21 C16 C17 Sm1 115.9(11) .
C22 C17 C18 C19 -178.3(10) .
C22 C17 C18 C23 -7.6(18) .
C22 C17 C18 Sm1 113.0(10) .
C23 C18 C19 C15 -171.0(10) .
C23 C18 C19 C24 3.1(17) .
C23 C18 C19 Sm1 120.1(10) .
C25 C26 C27 C28 0.4(12) 2_755
C25 C26 C27 Sm2 68.7(8) .
C26 C25 C28 C27 -178.5(13) 2_755
C26 C25 C28 C28 -1.8(13) 2_755
C26 C25 C28 Sm2 81.5(8) 2_755
C26 C25 C28 Sm2 -68.7(7) .
C26 C25 Si2 C29 -109.7(10) .
C26 C25 Si2 C33 130.7(10) .
C26 C25 Si2 C36 11.8(11) .
C28 C25 C26 C27 0.9(11) .
C28 C25 C26 Sm2 69.7(6) .
C28 C25 Si2 C29 51.9(10) .
C28 C25 Si2 C33 -67.6(10) .
C28 C25 Si2 C36 173.5(8) .
C30 C29 Si2 C25 49.9(9) .
C30 C29 Si2 C33 168.7(7) .
C30 C29 Si2 C36 -70.3(9) .
C32 C29 Si2 C25 178.0(9) .
C32 C29 Si2 C33 -63.1(10) .
C32 C29 Si2 C36 57.9(10) .
C39 C40 C41 C42 0.6(11) .
C39 C40 C41 C46 174.7(9) .
C39 C40 C41 Sm2 -68.3(7) .
C40 C39 C43 C9 -174.5(9) .
C40 C39 C43 C42 0.8(12) .
C40 C39 C43 Sm2 69.2(7) .
C40 C41 C42 C13 173.1(10) .
C40 C41 C42 C43 -0.1(11) .
C40 C41 C42 Sm2 -69.3(7) .
C41 C42 C43 C9 174.9(9) .
C41 C42 C43 C39 -0.4(11) .
C41 C42 C43 Sm2 -69.0(7) .
C43 C39 C40 C41 -0.9(11) .
C43 C39 C40 C45 177.1(9) .
C43 C39 C40 Sm2 -69.2(8) .
C44 C39 C40 C41 -171.9(9) .
C44 C39 C40 C45 6.0(16) .
C44 C39 C40 Sm2 119.7(9) .
C44 C39 C43 C9 -3.3(16) .
C44 C39 C43 C42 172.1(9) .
C44 C39 C43 Sm2 -119.5(9) .
C45 C40 C41 C42 -177.4(9) .
C45 C40 C41 C46 -3.3(15) .
C45 C40 C41 Sm2 113.7(10) .
C46 C41 C42 C13 -0.9(17) .
C46 C41 C42 C43 -174.0(9) .
C46 C41 C42 Sm2 116.8(10) .
Si1 C1 C2 C3 178.8(7) .
Si1 C1 C2 Sm1 -114.3(7) .
Si1 C1 C4 C3 6(2) 2_566
Si1 C1 C4 C4 179.2(9) 2_566
Si1 C1 C4 Sm1 114.1(8) .
Si1 C1 C4 Sm1 -95.8(9) 2_566
Si2 C25 C26 C27 165.6(8) .
Si2 C25 C26 Sm2 -125.6(9) .
Si2 C25 C28 C27 16(2) 2_755
Si2 C25 C28 C28 -167.5(8) 2_755
Si2 C25 C28 Sm2 125.5(8) .
Si2 C25 C28 Sm2 -84.2(9) 2_755
Sm1 C1 C2 C3 -66.9(8) .
Sm1 C1 C4 C3 -108.0(15) 2_566
Sm1 C1 C4 C4 65.1(10) 2_566
Sm1 C1 C4 Sm1 150.1(5) 2_566
Sm1 C1 Si1 C5 156.8(5) .
Sm1 C1 Si1 C8 38.2(6) .
Sm1 C1 Si1 C12 -79.6(6) .
Sm1 C2 C3 C4 -66.1(7) 2_566
Sm1 C15 C16 C17 69.0(8) .
Sm1 C15 C16 C21 -116.4(11) .
Sm1 C15 C19 C18 -68.8(8) .
Sm1 C15 C19 C24 117.0(10) .
Sm1 C16 C17 C18 68.7(8) .
Sm1 C16 C17 C22 -112.6(10) .
Sm1 C17 C18 C19 68.7(7) .
Sm1 C17 C18 C23 -120.6(12) .
Sm1 C18 C19 C15 68.9(8) .
Sm1 C18 C19 C24 -116.9(10) .
Sm2 C25 C26 C27 -68.8(8) .
Sm2 C25 C28 C27 -109.8(14) 2_755
Sm2 C25 C28 C28 66.9(9) 2_755
Sm2 C25 C28 Sm2 150.3(5) 2_755
Sm2 C25 Si2 C29 149.9(6) .
Sm2 C25 Si2 C33 30.4(7) .
Sm2 C25 Si2 C36 -88.5(6) .
Sm2 C26 C27 C28 -68.3(7) 2_755
Sm2 C39 C40 C41 68.3(6) .
Sm2 C39 C40 C45 -113.7(10) .
Sm2 C39 C43 C9 116.2(10) .
Sm2 C39 C43 C42 -68.4(7) .
Sm2 C40 C41 C42 68.8(7) .
Sm2 C40 C41 C46 -117.1(9) .
Sm2 C41 C42 C13 -117.7(10) .
Sm2 C41 C42 C43 69.2(7) .
Sm2 C42 C43 C9 -116.1(10) .
Sm2 C42 C43 C39 68.5(7) .
